data_1547241
loop_
_publ_author_name
'Han, Yong-Chao'
'Zhang, Yan-Dong'
'Jia, Qun'
'Cui, Jian'
'Zhang, Chi'

_publ_section_title
;
 Hypervalent-Iodine-Mediated Ring-Contraction Monofluorination Affording
 Monofluorinated Five-Membered Ring-Fused Oxazolines.
;
_journal_issue 19
_journal_name_full 'Organic letters'
_journal_page_first 5300
_journal_page_last 5303
_journal_paper_doi 10.1021/acs.orglett.7b02479
_journal_volume 19
_journal_year 2017
_chemical_formula_sum 'C15 H18 F N O'
_chemical_formula_weight 247.30
_space_group_crystal_system monoclinic
_space_group_IT_number 14
_space_group_name_Hall '-P 2yn'
_space_group_name_H-M_alt 'P 1 21/n 1'
_symmetry_space_group_name_Hall '-P 2yn'
_symmetry_space_group_name_H-M 'P 1 21/n 1'
_atom_sites_solution_hydrogens geom
_audit_creation_method SHELXL-2016/6
_cell_angle_alpha 90
_cell_angle_beta 95.996(8)
_cell_angle_gamma 90
_cell_formula_units_Z 8
_cell_length_a 14.352(5)
_cell_length_b 8.032(3)
_cell_length_c 22.473(8)
_cell_measurement_reflns_used 5551
_cell_measurement_temperature 113(2)
_cell_measurement_theta_max 27.5
_cell_measurement_theta_min 3.0
_cell_volume 2576.4(16)
_computing_cell_refinement 'CrystalClear-SM Expert 2.1 b42'
_computing_data_collection 'CrystalClear-SM Expert 2.1 b42 (Rigaku, 2015)'
_computing_data_reduction 'CrystalClear-SM Expert 2.1 b42'
_computing_molecular_graphics 'CrystalStructure 4.1'
_computing_publication_material 'CrystalStructure 4.1 (Rigaku, 2014)'
_computing_structure_refinement 'SHELXL-2016/6 (Sheldrick, 2016)'
_computing_structure_solution 'SHELXL-2016/6 (Sheldrick, 2016)'
_diffrn_ambient_temperature 113(2)
_diffrn_detector_area_resol_mean 5.814
_diffrn_measured_fraction_theta_full 0.994
_diffrn_measured_fraction_theta_max 0.983
_diffrn_measurement_device_type 'Rigaku XtaLAB P200'
_diffrn_measurement_method '\w and \f scans'
_diffrn_radiation_type MoK\a
_diffrn_radiation_wavelength 0.71073
_diffrn_reflns_av_R_equivalents 0.0757
_diffrn_reflns_av_unetI/netI 0.0480
_diffrn_reflns_Laue_measured_fraction_full 0.994
_diffrn_reflns_Laue_measured_fraction_max 0.983
_diffrn_reflns_limit_h_max 18
_diffrn_reflns_limit_h_min -18
_diffrn_reflns_limit_k_max 10
_diffrn_reflns_limit_k_min -10
_diffrn_reflns_limit_l_max 29
_diffrn_reflns_limit_l_min -29
_diffrn_reflns_number 24242
_diffrn_reflns_point_group_measured_fraction_full 0.994
_diffrn_reflns_point_group_measured_fraction_max 0.983
_diffrn_reflns_theta_full 25.242
_diffrn_reflns_theta_max 27.551
_diffrn_reflns_theta_min 3.005
_exptl_absorpt_coefficient_mu 0.089
_exptl_absorpt_correction_T_max 0.9894
_exptl_absorpt_correction_T_min 0.9824
_exptl_absorpt_correction_type multi-scan
_exptl_absorpt_process_details 'REQAB (Rigaku, 1998)'
_exptl_crystal_colour Colorless
_exptl_crystal_density_diffrn 1.275
_exptl_crystal_density_method 'not measured'
_exptl_crystal_description Prism
_exptl_crystal_F_000 1056
_exptl_crystal_size_max 0.200
_exptl_crystal_size_mid 0.180
_exptl_crystal_size_min 0.120
_refine_diff_density_max 0.435
_refine_diff_density_min -0.168
_refine_diff_density_rms 0.062
_refine_ls_extinction_method none
_refine_ls_goodness_of_fit_ref 0.961
_refine_ls_hydrogen_treatment constr
_refine_ls_matrix_type full
_refine_ls_number_parameters 329
_refine_ls_number_reflns 5850
_refine_ls_number_restraints 0
_refine_ls_restrained_S_all 0.961
_refine_ls_R_factor_all 0.0670
_refine_ls_R_factor_gt 0.0509
_refine_ls_shift/su_max 0.002
_refine_ls_shift/su_mean 0.000
_refine_ls_structure_factor_coef Fsqd
_refine_ls_weighting_details 'w=1/[\s^2^(Fo^2^)+(0.0900P)^2^+0.1509P] where P=(Fo^2^+2Fc^2^)/3'
_refine_ls_weighting_scheme calc
_refine_ls_wR_factor_gt 0.1330
_refine_ls_wR_factor_ref 0.1423
_reflns_Friedel_coverage 0.000
_reflns_number_gt 4309
_reflns_number_total 5850
_reflns_threshold_expression 'I > 2\s(I)'
_cod_data_source_file ol7b02479_si_003.cif
_cod_data_source_block shelx
_cod_depositor_comments
;
The following automatic conversions were performed:

'_exptl_absorpt_correction_type' value 'MULTI-SCAN' changed to
'multi-scan' according to
/home/data/users/saulius/crontab/automatic-downloads/rss-feeds/ACS/lib/dictionaries/cif_core.dic
dictionary named 'cif_core.dic' version 2.4.2 from 2011-04-26.

Automatic conversion script
Id: cif_fix_values 4973 2017-02-22 13:04:09Z antanas 

 Adding full bibliography for 1547240--1547241.cif.

2019-02-18
Z value and formula fixed to values more according to usual
chemical conventions.                 miguel
;
_cod_original_formula_sum 'C30 H36 F2 N2 O2'
_cod_original_formula_weight 494.61
_cod_original_formula_units_Z 4
_cod_original_cell_volume 2576.3(15)
_cod_database_code 1547241
_shelx_shelxl_version_number 2016/6
_shelx_space_group_comment
;
The symmetry employed for this shelxl refinement is uniquely defined
by the following loop, which should always be used as a source of
symmetry information in preference to the above space-group names.
They are only intended as comments.
;
_shelx_estimated_absorpt_t_min 0.982
_shelx_estimated_absorpt_t_max 0.989

loop_
_space_group_symop_operation_xyz
'x, y, z'
'-x+1/2, y+1/2, -z+1/2'
'-x, -y, -z'
'x-1/2, -y-1/2, z-1/2'

loop_
_atom_site_label
_atom_site_type_symbol
_atom_site_fract_x
_atom_site_fract_y
_atom_site_fract_z
_atom_site_U_iso_or_equiv
_atom_site_adp_type
_atom_site_occupancy
_atom_site_site_symmetry_order
_atom_site_calc_flag
_atom_site_refinement_flags_posn
_atom_site_refinement_flags_adp
F1 F 0.15094(6) 0.39343(11) 0.05149(4) 0.0351(2) Uani 1 1 d . .
F2 F 0.66277(6) 0.23018(11) 0.06373(4) 0.0378(2) Uani 1 1 d . .
O1 O 0.12869(6) 0.61481(12) 0.23370(4) 0.0264(2) Uani 1 1 d . .
O2 O 0.63022(6) 0.30467(12) 0.23498(4) 0.0263(2) Uani 1 1 d . .
N1 N 0.27075(7) 0.61451(14) 0.28894(5) 0.0251(3) Uani 1 1 d . .
N2 N 0.77028(7) 0.31177(14) 0.29235(5) 0.0253(3) Uani 1 1 d . .
C1 C 0.18265(9) 0.59185(16) 0.28678(6) 0.0228(3) Uani 1 1 d . .
C2 C 0.13215(9) 0.53610(16) 0.33717(6) 0.0236(3) Uani 1 1 d . .
C3 C 0.04124(9) 0.47404(18) 0.32697(6) 0.0282(3) Uani 1 1 d . .
H3 H 0.009967 0.474386 0.287571 0.034 Uiso 1 1 calc R U
C4 C -0.00409(10) 0.41163(19) 0.37392(7) 0.0323(3) Uani 1 1 d . .
H4 H -0.065887 0.368566 0.366671 0.039 Uiso 1 1 calc R U
C5 C 0.04163(10) 0.41272(19) 0.43150(7) 0.0333(3) Uani 1 1 d . .
H5 H 0.011541 0.368409 0.463715 0.040 Uiso 1 1 calc R U
C6 C 0.13142(10) 0.47859(19) 0.44206(6) 0.0327(3) Uani 1 1 d . .
H6 H 0.161726 0.481816 0.481701 0.039 Uiso 1 1 calc R U
C7 C 0.17706(10) 0.53956(18) 0.39525(6) 0.0280(3) Uani 1 1 d . .
H7 H 0.238636 0.583488 0.402691 0.034 Uiso 1 1 calc R U
C8 C 0.19413(9) 0.65725(17) 0.19053(6) 0.0241(3) Uani 1 1 d . .
H8 H 0.178282 0.767453 0.171372 0.029 Uiso 1 1 calc R U
C9 C 0.29037(9) 0.66317(17) 0.22837(6) 0.0251(3) Uani 1 1 d . .
H9 H 0.316782 0.778415 0.228668 0.030 Uiso 1 1 calc R U
C10 C 0.35400(9) 0.54157(18) 0.19846(6) 0.0277(3) Uani 1 1 d . .
H10A H 0.418122 0.587113 0.198618 0.033 Uiso 1 1 calc R U
H10B H 0.357370 0.432612 0.219172 0.033 Uiso 1 1 calc R U
C11 C 0.30666(9) 0.52463(18) 0.13458(6) 0.0271(3) Uani 1 1 d . .
H11A H 0.325929 0.420468 0.115733 0.033 Uiso 1 1 calc R U
H11B H 0.321846 0.620461 0.109616 0.033 Uiso 1 1 calc R U
C12 C 0.20178(9) 0.52143(17) 0.14316(6) 0.0232(3) Uani 1 1 d . .
H12 H 0.189010 0.412490 0.162270 0.028 Uiso 1 1 calc R U
C13 C 0.13345(9) 0.53615(17) 0.08674(6) 0.0250(3) Uani 1 1 d . .
C14 C 0.03229(9) 0.5229(2) 0.10024(7) 0.0328(3) Uani 1 1 d . .
H14A H -0.009063 0.523245 0.062673 0.049 Uiso 1 1 calc R U
H14B H 0.017024 0.617814 0.124863 0.049 Uiso 1 1 calc R U
H14C H 0.023576 0.419127 0.121917 0.049 Uiso 1 1 calc R U
C15 C 0.14874(10) 0.68589(19) 0.04819(6) 0.0308(3) Uani 1 1 d . .
H15A H 0.213394 0.685784 0.037824 0.046 Uiso 1 1 calc R U
H15B H 0.137324 0.787883 0.070235 0.046 Uiso 1 1 calc R U
H15C H 0.105420 0.681075 0.011509 0.046 Uiso 1 1 calc R U
C16 C 0.68196(9) 0.33351(16) 0.28848(6) 0.0229(3) Uani 1 1 d . .
C17 C 0.62825(9) 0.39582(16) 0.33643(6) 0.0237(3) Uani 1 1 d . .
C18 C 0.53566(9) 0.44798(17) 0.32311(6) 0.0268(3) Uani 1 1 d . .
H18 H 0.505318 0.433824 0.283807 0.032 Uiso 1 1 calc R U
C19 C 0.48760(9) 0.52049(18) 0.36702(6) 0.0299(3) Uani 1 1 d . .
H19 H 0.425136 0.558546 0.357562 0.036 Uiso 1 1 calc R U
C20 C 0.53129(10) 0.53698(18) 0.42468(7) 0.0312(3) Uani 1 1 d . .
H20 H 0.498880 0.586987 0.454823 0.037 Uiso 1 1 calc R U
C21 C 0.62226(10) 0.4806(2) 0.43838(6) 0.0336(3) Uani 1 1 d . .
H21 H 0.651286 0.489483 0.478226 0.040 Uiso 1 1 calc R U
C22 C 0.67127(9) 0.41133(18) 0.39460(6) 0.0290(3) Uani 1 1 d . .
H22 H 0.733959 0.374589 0.404217 0.035 Uiso 1 1 calc R U
C23 C 0.69784(9) 0.26543(17) 0.19297(6) 0.0243(3) Uani 1 1 d . .
H23 H 0.683447 0.155855 0.172965 0.029 Uiso 1 1 calc R U
C24 C 0.79268(9) 0.25990(17) 0.23255(6) 0.0252(3) Uani 1 1 d . .
H24 H 0.819140 0.144621 0.233892 0.030 Uiso 1 1 calc R U
C25 C 0.85767(9) 0.38098(18) 0.20338(6) 0.0268(3) Uani 1 1 d . .
H25A H 0.862750 0.488236 0.225184 0.032 Uiso 1 1 calc R U
H25B H 0.921121 0.332860 0.203036 0.032 Uiso 1 1 calc R U
C26 C 0.81116(9) 0.40528(18) 0.13971(6) 0.0270(3) Uani 1 1 d . .
H26A H 0.827763 0.313710 0.113274 0.032 Uiso 1 1 calc R U
H26B H 0.830044 0.512594 0.122911 0.032 Uiso 1 1 calc R U
C27 C 0.70587(8) 0.40379(17) 0.14690(6) 0.0232(3) Uani 1 1 d . .
H27 H 0.690491 0.511439 0.165988 0.028 Uiso 1 1 calc R U
C28 C 0.64068(9) 0.38597(18) 0.08942(6) 0.0270(3) Uani 1 1 d . .
C29 C 0.53830(9) 0.3766(2) 0.10046(7) 0.0333(3) Uani 1 1 d . .
H29A H 0.500055 0.351897 0.062782 0.050 Uiso 1 1 calc R U
H29B H 0.518796 0.483524 0.116150 0.050 Uiso 1 1 calc R U
H29C H 0.529910 0.288447 0.129559 0.050 Uiso 1 1 calc R U
C30 C 0.65725(10) 0.5182(2) 0.04367(7) 0.0376(4) Uani 1 1 d . .
H30A H 0.723242 0.516785 0.036059 0.056 Uiso 1 1 calc R U
H30B H 0.641594 0.627838 0.059012 0.056 Uiso 1 1 calc R U
H30C H 0.617621 0.495678 0.006342 0.056 Uiso 1 1 calc R U

loop_
_atom_site_aniso_label
_atom_site_aniso_U_11
_atom_site_aniso_U_22
_atom_site_aniso_U_33
_atom_site_aniso_U_23
_atom_site_aniso_U_13
_atom_site_aniso_U_12
F1 0.0374(5) 0.0340(5) 0.0343(4) -0.0088(4) 0.0053(4) 0.0011(4)
F2 0.0374(5) 0.0404(5) 0.0345(4) -0.0155(4) -0.0015(4) 0.0069(4)
O1 0.0211(4) 0.0350(6) 0.0235(4) 0.0011(4) 0.0037(3) 0.0050(4)
O2 0.0223(4) 0.0323(5) 0.0243(5) -0.0016(4) 0.0032(3) -0.0054(4)
N1 0.0244(6) 0.0241(6) 0.0269(6) -0.0002(5) 0.0029(4) -0.0027(4)
N2 0.0250(6) 0.0239(6) 0.0268(6) 0.0003(5) 0.0023(4) 0.0041(5)
C1 0.0239(6) 0.0182(6) 0.0259(6) -0.0012(5) 0.0010(5) 0.0026(5)
C2 0.0233(6) 0.0202(7) 0.0277(6) -0.0007(5) 0.0048(5) 0.0032(5)
C3 0.0242(6) 0.0317(8) 0.0286(7) -0.0037(6) 0.0018(5) 0.0008(6)
C4 0.0256(7) 0.0324(8) 0.0400(8) -0.0023(6) 0.0084(6) -0.0019(6)
C5 0.0344(7) 0.0326(8) 0.0351(8) 0.0030(6) 0.0135(6) 0.0030(6)
C6 0.0337(7) 0.0378(8) 0.0262(7) 0.0028(6) 0.0022(5) 0.0044(6)
C7 0.0245(6) 0.0294(8) 0.0299(7) 0.0009(6) 0.0014(5) 0.0014(6)
C8 0.0240(6) 0.0237(7) 0.0252(6) 0.0034(5) 0.0051(5) 0.0033(5)
C9 0.0245(6) 0.0221(7) 0.0287(6) 0.0016(5) 0.0033(5) -0.0019(5)
C10 0.0223(6) 0.0278(7) 0.0330(7) 0.0031(6) 0.0033(5) 0.0012(5)
C11 0.0226(6) 0.0294(7) 0.0301(7) 0.0010(6) 0.0067(5) 0.0024(5)
C12 0.0213(6) 0.0216(7) 0.0272(6) 0.0029(5) 0.0046(5) 0.0022(5)
C13 0.0236(6) 0.0252(7) 0.0268(6) -0.0031(5) 0.0050(5) 0.0006(5)
C14 0.0232(7) 0.0397(9) 0.0357(7) -0.0014(6) 0.0039(6) -0.0021(6)
C15 0.0288(7) 0.0356(8) 0.0279(7) 0.0046(6) 0.0026(5) 0.0018(6)
C16 0.0247(6) 0.0181(6) 0.0255(6) 0.0019(5) 0.0014(5) -0.0023(5)
C17 0.0233(6) 0.0202(7) 0.0279(6) 0.0016(5) 0.0048(5) -0.0026(5)
C18 0.0231(6) 0.0292(7) 0.0279(6) 0.0037(6) 0.0009(5) -0.0035(5)
C19 0.0212(6) 0.0306(8) 0.0383(7) 0.0034(6) 0.0049(5) -0.0002(6)
C20 0.0286(7) 0.0318(8) 0.0347(7) -0.0031(6) 0.0102(6) -0.0020(6)
C21 0.0306(7) 0.0418(9) 0.0278(7) -0.0037(6) 0.0005(6) 0.0000(6)
C22 0.0238(6) 0.0325(8) 0.0302(7) -0.0006(6) 0.0004(5) 0.0025(6)
C23 0.0234(6) 0.0227(7) 0.0271(6) -0.0036(5) 0.0040(5) -0.0026(5)
C24 0.0255(6) 0.0227(7) 0.0271(6) -0.0023(5) 0.0018(5) 0.0026(5)
C25 0.0212(6) 0.0262(7) 0.0330(7) -0.0030(6) 0.0031(5) 0.0007(5)
C26 0.0226(6) 0.0291(7) 0.0297(7) -0.0006(6) 0.0053(5) -0.0011(5)
C27 0.0216(6) 0.0222(7) 0.0263(6) -0.0026(5) 0.0043(5) -0.0002(5)
C28 0.0243(6) 0.0305(7) 0.0263(7) -0.0044(6) 0.0030(5) 0.0041(6)
C29 0.0239(7) 0.0400(9) 0.0356(8) -0.0013(6) 0.0012(6) -0.0002(6)
C30 0.0313(8) 0.0505(10) 0.0314(7) 0.0077(7) 0.0046(6) 0.0046(7)

loop_
_atom_type_symbol
_atom_type_description
_atom_type_scat_dispersion_real
_atom_type_scat_dispersion_imag
_atom_type_scat_source
C C 0.0033 0.0016 'International Tables Vol C Tables 4.2.6.8 and 6.1.1.4'
H H 0.0000 0.0000 'International Tables Vol C Tables 4.2.6.8 and 6.1.1.4'
N N 0.0061 0.0033 'International Tables Vol C Tables 4.2.6.8 and 6.1.1.4'
O O 0.0106 0.0060 'International Tables Vol C Tables 4.2.6.8 and 6.1.1.4'
F F 0.0171 0.0103 'International Tables Vol C Tables 4.2.6.8 and 6.1.1.4'

loop_
_geom_angle_atom_site_label_1
_geom_angle_atom_site_label_2
_geom_angle_atom_site_label_3
_geom_angle
C1 O1 C8 105.47(10)
C16 O2 C23 105.63(10)
C1 N1 C9 106.73(11)
C16 N2 C24 106.67(11)
N1 C1 O1 118.98(11)
N1 C1 C2 125.39(12)
O1 C1 C2 115.60(11)
C3 C2 C7 119.64(12)
C3 C2 C1 120.57(12)
C7 C2 C1 119.74(12)
C4 C3 C2 120.59(13)
C4 C3 H3 119.7
C2 C3 H3 119.7
C5 C4 C3 119.48(13)
C5 C4 H4 120.3
C3 C4 H4 120.3
C4 C5 C6 120.06(13)
C4 C5 H5 120.0
C6 C5 H5 120.0
C7 C6 C5 120.55(13)
C7 C6 H6 119.7
C5 C6 H6 119.7
C6 C7 C2 119.65(13)
C6 C7 H7 120.2
C2 C7 H7 120.2
O1 C8 C12 113.10(11)
O1 C8 C9 103.99(10)
C12 C8 C9 106.18(10)
O1 C8 H8 111.1
C12 C8 H8 111.1
C9 C8 H8 111.1
N1 C9 C10 114.53(11)
N1 C9 C8 104.74(10)
C10 C9 C8 106.10(11)
N1 C9 H9 110.4
C10 C9 H9 110.4
C8 C9 H9 110.4
C11 C10 C9 103.94(11)
C11 C10 H10A 111.0
C9 C10 H10A 111.0
C11 C10 H10B 111.0
C9 C10 H10B 111.0
H10A C10 H10B 109.0
C10 C11 C12 103.20(10)
C10 C11 H11A 111.1
C12 C11 H11A 111.1
C10 C11 H11B 111.1
C12 C11 H11B 111.1
H11A C11 H11B 109.1
C13 C12 C8 115.79(10)
C13 C12 C11 116.58(11)
C8 C12 C11 102.52(10)
C13 C12 H12 107.1
C8 C12 H12 107.1
C11 C12 H12 107.1
F1 C13 C15 106.01(10)
F1 C13 C14 106.35(11)
C15 C13 C14 111.69(12)
F1 C13 C12 105.29(10)
C15 C13 C12 114.78(11)
C14 C13 C12 111.96(11)
C13 C14 H14A 109.5
C13 C14 H14B 109.5
H14A C14 H14B 109.5
C13 C14 H14C 109.5
H14A C14 H14C 109.5
H14B C14 H14C 109.5
C13 C15 H15A 109.5
C13 C15 H15B 109.5
H15A C15 H15B 109.5
C13 C15 H15C 109.5
H15A C15 H15C 109.5
H15B C15 H15C 109.5
N2 C16 O2 118.87(11)
N2 C16 C17 126.05(12)
O2 C16 C17 115.02(11)
C22 C17 C18 119.58(12)
C22 C17 C16 120.11(12)
C18 C17 C16 120.22(12)
C19 C18 C17 120.38(13)
C19 C18 H18 119.8
C17 C18 H18 119.8
C20 C19 C18 119.63(13)
C20 C19 H19 120.2
C18 C19 H19 120.2
C21 C20 C19 120.02(13)
C21 C20 H20 120.0
C19 C20 H20 120.0
C22 C21 C20 120.68(13)
C22 C21 H21 119.7
C20 C21 H21 119.7
C21 C22 C17 119.67(13)
C21 C22 H22 120.2
C17 C22 H22 120.2
O2 C23 C27 112.54(11)
O2 C23 C24 103.84(10)
C27 C23 C24 106.60(10)
O2 C23 H23 111.2
C27 C23 H23 111.2
C24 C23 H23 111.2
N2 C24 C25 114.14(11)
N2 C24 C23 104.68(10)
C25 C24 C23 105.82(11)
N2 C24 H24 110.6
C25 C24 H24 110.6
C23 C24 H24 110.6
C26 C25 C24 104.76(11)
C26 C25 H25A 110.8
C24 C25 H25A 110.8
C26 C25 H25B 110.8
C24 C25 H25B 110.8
H25A C25 H25B 108.9
C25 C26 C27 103.82(10)
C25 C26 H26A 111.0
C27 C26 H26A 111.0
C25 C26 H26B 111.0
C27 C26 H26B 111.0
H26A C26 H26B 109.0
C28 C27 C23 115.03(11)
C28 C27 C26 115.84(11)
C23 C27 C26 102.78(10)
C28 C27 H27 107.6
C23 C27 H27 107.6
C26 C27 H27 107.6
F2 C28 C30 106.44(11)
F2 C28 C29 106.41(11)
C30 C28 C29 111.65(12)
F2 C28 C27 106.45(10)
C30 C28 C27 112.62(12)
C29 C28 C27 112.72(11)
C28 C29 H29A 109.5
C28 C29 H29B 109.5
H29A C29 H29B 109.5
C28 C29 H29C 109.5
H29A C29 H29C 109.5
H29B C29 H29C 109.5
C28 C30 H30A 109.5
C28 C30 H30B 109.5
H30A C30 H30B 109.5
C28 C30 H30C 109.5
H30A C30 H30C 109.5
H30B C30 H30C 109.5

loop_
_geom_bond_atom_site_label_1
_geom_bond_atom_site_label_2
_geom_bond_distance
F1 C13 1.4304(15)
F2 C28 1.4276(16)
O1 C1 1.3652(15)
O1 C8 1.4594(15)
O2 C16 1.3655(15)
O2 C23 1.4573(15)
N1 C1 1.2732(17)
N1 C9 1.4715(17)
N2 C16 1.2735(17)
N2 C24 1.4743(17)
C1 C2 1.4765(18)
C2 C3 1.3931(19)
C2 C7 1.3943(19)
C3 C4 1.390(2)
C3 H3 0.9500
C4 C5 1.389(2)
C4 H4 0.9500
C5 C6 1.390(2)
C5 H5 0.9500
C6 C7 1.3854(19)
C6 H6 0.9500
C7 H7 0.9500
C8 C12 1.5361(18)
C8 C9 1.5452(18)
C8 H8 1.0000
C9 C10 1.5387(19)
C9 H9 1.0000
C10 C11 1.5289(19)
C10 H10A 0.9900
C10 H10B 0.9900
C11 C12 1.5377(18)
C11 H11A 0.9900
C11 H11B 0.9900
C12 C13 1.5244(18)
C12 H12 1.0000
C13 C15 1.5116(19)
C13 C14 1.5177(18)
C14 H14A 0.9800
C14 H14B 0.9800
C14 H14C 0.9800
C15 H15A 0.9800
C15 H15B 0.9800
C15 H15C 0.9800
C16 C17 1.4762(18)
C17 C22 1.3918(18)
C17 C18 1.3957(18)
C18 C19 1.3895(19)
C18 H18 0.9500
C19 C20 1.386(2)
C19 H19 0.9500
C20 C21 1.386(2)
C20 H20 0.9500
C21 C22 1.3844(19)
C21 H21 0.9500
C22 H22 0.9500
C23 C27 1.5313(18)
C23 C24 1.5469(18)
C23 H23 1.0000
C24 C25 1.5406(19)
C24 H24 1.0000
C25 C26 1.5269(18)
C25 H25A 0.9900
C25 H25B 0.9900
C26 C27 1.5366(18)
C26 H26A 0.9900
C26 H26B 0.9900
C27 C28 1.5206(18)
C27 H27 1.0000
C28 C30 1.514(2)
C28 C29 1.5174(19)
C29 H29A 0.9800
C29 H29B 0.9800
C29 H29C 0.9800
C30 H30A 0.9800
C30 H30B 0.9800
C30 H30C 0.9800

loop_
_geom_hbond_atom_site_label_D
_geom_hbond_atom_site_label_H
_geom_hbond_atom_site_label_A
_geom_hbond_distance_DH
_geom_hbond_distance_HA
_geom_hbond_distance_DA
_geom_hbond_angle_DHA
_geom_hbond_site_symmetry_A
C29 H29C O2 0.98 2.64 3.222(2) 118.0 .
C27 H27 N2 1.00 2.63 3.553(2) 153.9 2_655
C12 H12 N1 1.00 2.67 3.611(2) 156.8 2_545
C29 H29C O2 0.98 2.64 3.222(2) 118.0 .
C27 H27 N2 1.00 2.63 3.553(2) 153.9 2_655
C12 H12 N1 1.00 2.67 3.611(2) 156.8 2_545

loop_
_geom_torsion_atom_site_label_1
_geom_torsion_atom_site_label_2
_geom_torsion_atom_site_label_3
_geom_torsion_atom_site_label_4
_geom_torsion
C9 N1 C1 O1 0.04(16)
C9 N1 C1 C2 177.84(12)
C8 O1 C1 N1 1.97(16)
C8 O1 C1 C2 -176.03(11)
N1 C1 C2 C3 -163.22(13)
O1 C1 C2 C3 14.64(18)
N1 C1 C2 C7 14.3(2)
O1 C1 C2 C7 -167.85(11)
C7 C2 C3 C4 -1.7(2)
C1 C2 C3 C4 175.84(13)
C2 C3 C4 C5 0.5(2)
C3 C4 C5 C6 1.2(2)
C4 C5 C6 C7 -1.7(2)
C5 C6 C7 C2 0.6(2)
C3 C2 C7 C6 1.1(2)
C1 C2 C7 C6 -176.43(13)
C1 O1 C8 C12 111.84(11)
C1 O1 C8 C9 -2.89(13)
C1 N1 C9 C10 -117.73(13)
C1 N1 C9 C8 -1.92(14)
O1 C8 C9 N1 2.95(13)
C12 C8 C9 N1 -116.61(11)
O1 C8 C9 C10 124.46(11)
C12 C8 C9 C10 4.91(13)
N1 C9 C10 C11 136.07(11)
C8 C9 C10 C11 21.06(13)
C9 C10 C11 C12 -39.16(13)
O1 C8 C12 C13 89.84(13)
C9 C8 C12 C13 -156.75(11)
O1 C8 C12 C11 -142.11(10)
C9 C8 C12 C11 -28.70(13)
C10 C11 C12 C13 169.52(11)
C10 C11 C12 C8 41.97(13)
C8 C12 C13 F1 -177.25(10)
C11 C12 C13 F1 62.01(14)
C8 C12 C13 C15 66.58(15)
C11 C12 C13 C15 -54.16(16)
C8 C12 C13 C14 -62.11(15)
C11 C12 C13 C14 177.16(12)
C24 N2 C16 O2 0.92(16)
C24 N2 C16 C17 -176.03(12)
C23 O2 C16 N2 -4.35(16)
C23 O2 C16 C17 172.94(11)
N2 C16 C17 C22 -10.4(2)
O2 C16 C17 C22 172.55(12)
N2 C16 C17 C18 166.12(13)
O2 C16 C17 C18 -10.93(18)
C22 C17 C18 C19 2.3(2)
C16 C17 C18 C19 -174.22(12)
C17 C18 C19 C20 -1.7(2)
C18 C19 C20 C21 -0.3(2)
C19 C20 C21 C22 1.7(2)
C20 C21 C22 C17 -1.0(2)
C18 C17 C22 C21 -1.0(2)
C16 C17 C22 C21 175.57(13)
C16 O2 C23 C27 -109.48(11)
C16 O2 C23 C24 5.41(13)
C16 N2 C24 C25 117.94(12)
C16 N2 C24 C23 2.71(14)
O2 C23 C24 N2 -4.99(13)
C27 C23 C24 N2 114.05(11)
O2 C23 C24 C25 -125.90(11)
C27 C23 C24 C25 -6.86(13)
N2 C24 C25 C26 -132.69(11)
C23 C24 C25 C26 -18.13(13)
C24 C25 C26 C27 36.34(13)
O2 C23 C27 C28 -91.11(13)
C24 C23 C27 C28 155.68(10)
O2 C23 C27 C26 142.08(10)
C24 C23 C27 C26 28.87(13)
C25 C26 C27 C28 -166.54(11)
C25 C26 C27 C23 -40.26(13)
C23 C27 C28 F2 -59.05(13)
C26 C27 C28 F2 60.77(14)
C23 C27 C28 C30 -175.33(11)
C26 C27 C28 C30 -55.51(15)
C23 C27 C28 C29 57.24(15)
C26 C27 C28 C29 177.06(12)
